data_4121451
loop_
_publ_author_name
'Teng, Huai-Long'
'Yao, Lu'
'Wang, Chun-Jiang'

_publ_section_title
;
 Cu(I)-Catalyzed Regio- and Stereoselective [6 + 3] Cycloaddition of
 Azomethine Ylides with Tropone: An Efficient Asymmetric Access to Bridged
 Azabicyclo[4.3.1]decadienes.
;
_journal_issue 10
_journal_name_full 'Journal of the American Chemical Society'
_journal_page_first 4075
_journal_page_last 4080
_journal_paper_doi 10.1021/ja500878c
_journal_volume 136
_journal_year 2014
_chemical_absolute_configuration 7S,8R,11S,16R
_chemical_formula_moiety 'C17 H16 Cl N O3'
_chemical_formula_sum 'C17 H16 Cl N O3'
_chemical_formula_weight 317.76
_chemical_name_systematic
; 
 ? 
;
_space_group_IT_number 19
_symmetry_cell_setting orthorhombic
_symmetry_space_group_name_Hall 'P 2ac 2ab'
_symmetry_space_group_name_H-M 'P 21 21 21'
_atom_sites_solution_hydrogens geom
_atom_sites_solution_primary direct
_atom_sites_solution_secondary difmap
_audit_creation_method SHELXL-97
_cell_angle_alpha 90.00
_cell_angle_beta 90.00
_cell_angle_gamma 90.00
_cell_formula_units_Z 4
_cell_length_a 6.5811(11)
_cell_length_b 7.0763(12)
_cell_length_c 33.062(6)
_cell_measurement_temperature 293(2)
_cell_volume 1539.7(5)
_computing_cell_refinement 'Bruker SMART'
_computing_data_collection 'Bruker SMART'
_computing_data_reduction 'Bruker SAINT'
_computing_molecular_graphics 'Bruker SHELXTL'
_computing_publication_material 'Bruker SHELXTL'
_computing_structure_refinement 'SHELXL-97 (Sheldrick, 1997)'
_computing_structure_solution 'SHELXS-97 (Sheldrick, 1990)'
_diffrn_ambient_temperature 293(2)
_diffrn_measured_fraction_theta_full 0.997
_diffrn_measured_fraction_theta_max 0.997
_diffrn_radiation_monochromator graphite
_diffrn_radiation_source 'fine-focus sealed tube'
_diffrn_radiation_type MoK\a
_diffrn_radiation_wavelength 0.71073
_diffrn_reflns_av_R_equivalents 0.0223
_diffrn_reflns_av_sigmaI/netI 0.0254
_diffrn_reflns_limit_h_max 7
_diffrn_reflns_limit_h_min -8
_diffrn_reflns_limit_k_max 6
_diffrn_reflns_limit_k_min -8
_diffrn_reflns_limit_l_max 40
_diffrn_reflns_limit_l_min -40
_diffrn_reflns_number 8609
_diffrn_reflns_theta_full 25.99
_diffrn_reflns_theta_max 25.99
_diffrn_reflns_theta_min 2.46
_exptl_absorpt_coefficient_mu 0.260
_exptl_absorpt_correction_T_max 0.9308
_exptl_absorpt_correction_T_min 0.9261
_exptl_absorpt_correction_type multi-scan
_exptl_absorpt_process_details SADABS
_exptl_crystal_colour colourless
_exptl_crystal_density_diffrn 1.371
_exptl_crystal_density_method 'not measured'
_exptl_crystal_description block
_exptl_crystal_F_000 664
_exptl_crystal_size_max 0.30
_exptl_crystal_size_mid 0.29
_exptl_crystal_size_min 0.28
_refine_diff_density_max 0.317
_refine_diff_density_min -0.256
_refine_diff_density_rms 0.031
_refine_ls_abs_structure_details 'Flack H D (1983), Acta Cryst. A39, 876-881'
_refine_ls_abs_structure_Flack 0.05(8)
_refine_ls_extinction_coef 0.0127(11)
_refine_ls_extinction_expression Fc^*^=kFc[1+0.001xFc^2^\l^3^/sin(2\q)]^-1/4^
_refine_ls_extinction_method SHELXL
_refine_ls_goodness_of_fit_ref 0.995
_refine_ls_hydrogen_treatment constr
_refine_ls_matrix_type full
_refine_ls_number_parameters 201
_refine_ls_number_reflns 3007
_refine_ls_number_restraints 0
_refine_ls_restrained_S_all 0.995
_refine_ls_R_factor_all 0.0440
_refine_ls_R_factor_gt 0.0359
_refine_ls_shift/su_max 0.000
_refine_ls_shift/su_mean 0.000
_refine_ls_structure_factor_coef Fsqd
_refine_ls_weighting_details 'calc w=1/[\s^2^(Fo^2^)+(0.0258P)^2^+0.5425P] where P=(Fo^2^+2Fc^2^)/3'
_refine_ls_weighting_scheme calc
_refine_ls_wR_factor_gt 0.0757
_refine_ls_wR_factor_ref 0.0805
_reflns_number_gt 2573
_reflns_number_total 3007
_reflns_threshold_expression >2sigma(I)
_cod_data_source_file ja500878c_si_002.cif
_cod_data_source_block 120104thl_0m
_cod_depositor_comments
;
The following automatic conversions were performed:

'_symmetry_cell_setting' value 'Orthorhombic' changed to
'orthorhombic' according to
/usr/data/users/saulius/crontab/automatic-downloads/current/ACS/lib/dictionaries/cif_core.dic
dictionary named 'cif_core.dic' version 2.4.2 from 2011-04-26.

Automatic conversion script
Id: cif_fix_values 2281 2013-09-26 08:29:07Z andrius 
;
_cod_original_cell_volume 1539.7(4)
_cod_original_sg_symbol_H-M P2(1)2(1)2(1)
_cod_database_code 4121451

loop_
_symmetry_equiv_pos_as_xyz
'x, y, z'
'-x+1/2, -y, z+1/2'
'-x, y+1/2, -z+1/2'
'x+1/2, -y+1/2, -z'

loop_
_atom_site_label
_atom_site_type_symbol
_atom_site_fract_x
_atom_site_fract_y
_atom_site_fract_z
_atom_site_U_iso_or_equiv
_atom_site_adp_type
_atom_site_occupancy
_atom_site_symmetry_multiplicity
_atom_site_calc_flag
_atom_site_refinement_flags
C1 C 0.1796(4) 0.7057(3) 0.23535(6) 0.0504(5) Uani 1 1 d .
C2 C 0.0202(4) 0.7389(4) 0.26089(6) 0.0567(6) Uani 1 1 d .
H2 H -0.1037 0.7805 0.2507 0.068 Uiso 1 1 calc R
C3 C 0.0447(3) 0.7105(4) 0.30182(6) 0.0532(6) Uani 1 1 d .
H3 H -0.0642 0.7319 0.3192 0.064 Uiso 1 1 calc R
C4 C 0.2295(3) 0.6502(3) 0.31766(6) 0.0406(5) Uani 1 1 d .
C5 C 0.3859(3) 0.6149(3) 0.29104(6) 0.0509(6) Uani 1 1 d .
H5 H 0.5095 0.5706 0.3008 0.061 Uiso 1 1 calc R
C6 C 0.3619(4) 0.6443(4) 0.24989(6) 0.0574(6) Uani 1 1 d .
H6 H 0.4696 0.6223 0.2323 0.069 Uiso 1 1 calc R
C7 C 0.2513(3) 0.6232(3) 0.36319(6) 0.0391(5) Uani 1 1 d .
H7 H 0.1580 0.5215 0.3709 0.047 Uiso 1 1 calc R
C8 C 0.4754(3) 0.5268(3) 0.41660(6) 0.0394(5) Uani 1 1 d .
H8 H 0.3787 0.4278 0.4243 0.047 Uiso 1 1 calc R
C10 C 0.2253(3) 0.7817(3) 0.43138(6) 0.0449(5) Uani 1 1 d .
C11 C 0.1833(3) 0.8034(3) 0.38678(6) 0.0448(5) Uani 1 1 d .
H11 H 0.0361 0.8168 0.3833 0.054 Uiso 1 1 calc R
C12 C 0.2809(4) 0.9788(3) 0.37082(7) 0.0575(6) Uani 1 1 d .
H12 H 0.2081 1.0447 0.3513 0.069 Uiso 1 1 calc R
C13 C 0.4596(4) 1.0519(3) 0.38123(8) 0.0613(7) Uani 1 1 d .
H13 H 0.4950 1.1620 0.3676 0.074 Uiso 1 1 calc R
C14 C 0.6074(4) 0.9871(3) 0.41044(8) 0.0598(7) Uani 1 1 d .
H14 H 0.7295 1.0533 0.4105 0.072 Uiso 1 1 calc R
C15 C 0.5960(4) 0.8477(3) 0.43724(7) 0.0520(6) Uani 1 1 d .
H15 H 0.7059 0.8367 0.4548 0.062 Uiso 1 1 calc R
C16 C 0.4301(3) 0.7065(3) 0.44294(6) 0.0447(5) Uani 1 1 d .
H16 H 0.4266 0.6691 0.4715 0.054 Uiso 1 1 calc R
C17 C 0.6867(3) 0.4577(3) 0.42612(6) 0.0408(5) Uani 1 1 d .
C18 C 0.8912(4) 0.3337(4) 0.47875(8) 0.0740(8) Uani 1 1 d .
H18A H 0.9350 0.2229 0.4644 0.111 Uiso 1 1 calc R
H18B H 0.8816 0.3056 0.5071 0.111 Uiso 1 1 calc R
H18C H 0.9878 0.4336 0.4747 0.111 Uiso 1 1 calc R
Cl1 Cl 0.14863(12) 0.74476(11) 0.183784(16) 0.0745(2) Uani 1 1 d .
N1 N 0.4538(2) 0.5616(2) 0.37401(5) 0.0387(4) Uani 1 1 d .
H1 H 0.5507 0.5474 0.3568 0.046 Uiso 1 1 calc R
O1 O 0.1007(2) 0.8250(3) 0.45670(5) 0.0691(5) Uani 1 1 d .
O2 O 0.8277(2) 0.4633(2) 0.40354(4) 0.0569(4) Uani 1 1 d .
O3 O 0.6939(2) 0.3924(2) 0.46377(4) 0.0546(4) Uani 1 1 d .

loop_
_atom_site_aniso_label
_atom_site_aniso_U_11
_atom_site_aniso_U_22
_atom_site_aniso_U_33
_atom_site_aniso_U_23
_atom_site_aniso_U_13
_atom_site_aniso_U_12
C1 0.0604(14) 0.0526(13) 0.0382(10) -0.0023(10) -0.0051(10) -0.0014(12)
C2 0.0528(13) 0.0667(16) 0.0507(12) -0.0044(12) -0.0119(11) 0.0092(13)
C3 0.0439(12) 0.0701(16) 0.0455(11) -0.0071(11) 0.0008(10) 0.0044(12)
C4 0.0407(11) 0.0414(11) 0.0398(10) -0.0050(9) -0.0010(9) -0.0055(9)
C5 0.0435(12) 0.0679(16) 0.0412(11) -0.0025(11) -0.0036(10) 0.0043(12)
C6 0.0519(14) 0.0803(18) 0.0399(11) -0.0036(11) 0.0021(10) -0.0004(14)
C7 0.0355(11) 0.0448(11) 0.0369(10) -0.0053(9) 0.0024(8) -0.0058(9)
C8 0.0434(12) 0.0400(11) 0.0347(10) 0.0005(9) 0.0031(9) -0.0049(10)
C10 0.0405(11) 0.0517(12) 0.0425(11) -0.0097(10) 0.0061(9) -0.0028(10)
C11 0.0361(11) 0.0559(13) 0.0424(10) -0.0075(10) -0.0006(9) 0.0052(10)
C12 0.0773(18) 0.0432(13) 0.0519(13) -0.0004(11) -0.0044(12) 0.0094(13)
C13 0.0812(19) 0.0390(13) 0.0636(15) -0.0018(12) 0.0049(14) -0.0039(13)
C14 0.0536(15) 0.0444(14) 0.0813(17) -0.0183(13) 0.0067(13) -0.0097(12)
C15 0.0443(13) 0.0519(14) 0.0599(14) -0.0237(12) -0.0069(11) 0.0036(11)
C16 0.0496(12) 0.0541(13) 0.0305(9) -0.0042(9) 0.0023(9) 0.0064(11)
C17 0.0481(13) 0.0345(10) 0.0396(10) -0.0018(8) 0.0012(10) -0.0037(10)
C18 0.0750(19) 0.080(2) 0.0672(16) 0.0071(14) -0.0277(15) 0.0085(16)
Cl1 0.0876(5) 0.0957(5) 0.0402(3) 0.0027(3) -0.0109(3) 0.0058(4)
N1 0.0402(10) 0.0470(10) 0.0290(8) -0.0034(7) 0.0065(7) 0.0034(8)
O1 0.0475(9) 0.1083(15) 0.0516(9) -0.0210(9) 0.0124(8) 0.0088(10)
O2 0.0449(9) 0.0762(11) 0.0497(8) 0.0014(8) 0.0058(8) 0.0014(9)
O3 0.0600(10) 0.0611(10) 0.0428(8) 0.0125(7) -0.0060(8) 0.0052(9)

loop_
_atom_type_symbol
_atom_type_description
_atom_type_scat_dispersion_real
_atom_type_scat_dispersion_imag
_atom_type_scat_source
C C 0.0033 0.0016 'International Tables Vol C Tables 4.2.6.8 and 6.1.1.4'
H H 0.0000 0.0000 'International Tables Vol C Tables 4.2.6.8 and 6.1.1.4'
N N 0.0061 0.0033 'International Tables Vol C Tables 4.2.6.8 and 6.1.1.4'
O O 0.0106 0.0060 'International Tables Vol C Tables 4.2.6.8 and 6.1.1.4'
Cl Cl 0.1484 0.1585 'International Tables Vol C Tables 4.2.6.8 and 6.1.1.4'

loop_
_geom_angle_atom_site_label_1
_geom_angle_atom_site_label_2
_geom_angle_atom_site_label_3
_geom_angle
C6 C1 C2 120.8(2)
C6 C1 Cl1 119.96(18)
C2 C1 Cl1 119.22(18)
C1 C2 C3 119.5(2)
C1 C2 H2 120.3
C3 C2 H2 120.3
C2 C3 C4 121.1(2)
C2 C3 H3 119.4
C4 C3 H3 119.4
C5 C4 C3 117.91(18)
C5 C4 C7 122.60(18)
C3 C4 C7 119.48(18)
C4 C5 C6 121.0(2)
C4 C5 H5 119.5
C6 C5 H5 119.5
C1 C6 C5 119.6(2)
C1 C6 H6 120.2
C5 C6 H6 120.2
N1 C7 C4 111.59(16)
N1 C7 C11 112.75(16)
C4 C7 C11 111.38(17)
N1 C7 H7 106.9
C4 C7 H7 106.9
C11 C7 H7 106.9
N1 C8 C17 110.55(16)
N1 C8 C16 112.73(17)
C17 C8 C16 108.80(16)
N1 C8 H8 108.2
C17 C8 H8 108.2
C16 C8 H8 108.2
O1 C10 C16 121.48(19)
O1 C10 C11 121.7(2)
C16 C10 C11 116.77(17)
C12 C11 C10 110.58(18)
C12 C11 C7 112.29(17)
C10 C11 C7 110.65(18)
C12 C11 H11 107.7
C10 C11 H11 107.7
C7 C11 H11 107.7
C13 C12 C11 127.7(2)
C13 C12 H12 116.1
C11 C12 H12 116.1
C12 C13 C14 130.1(2)
C12 C13 H13 114.9
C14 C13 H13 114.9
C15 C14 C13 130.0(2)
C15 C14 H14 115.0
C13 C14 H14 115.0
C14 C15 C16 128.5(2)
C14 C15 H15 115.7
C16 C15 H15 115.7
C15 C16 C10 112.85(19)
C15 C16 C8 109.49(16)
C10 C16 C8 108.45(17)
C15 C16 H16 108.7
C10 C16 H16 108.7
C8 C16 H16 108.7
O2 C17 O3 124.8(2)
O2 C17 C8 125.23(18)
O3 C17 C8 109.97(18)
O3 C18 H18A 109.5
O3 C18 H18B 109.5
H18A C18 H18B 109.5
O3 C18 H18C 109.5
H18A C18 H18C 109.5
H18B C18 H18C 109.5
C8 N1 C7 112.61(15)
C8 N1 H1 123.7
C7 N1 H1 123.7
C17 O3 C18 116.85(19)

loop_
_geom_bond_atom_site_label_1
_geom_bond_atom_site_label_2
_geom_bond_distance
C1 C6 1.364(3)
C1 C2 1.367(3)
C1 Cl1 1.739(2)
C2 C3 1.378(3)
C2 H2 0.9300
C3 C4 1.392(3)
C3 H3 0.9300
C4 C5 1.377(3)
C4 C7 1.524(3)
C5 C6 1.385(3)
C5 H5 0.9300
C6 H6 0.9300
C7 N1 1.448(2)
C7 C11 1.560(3)
C7 H7 0.9800
C8 N1 1.437(2)
C8 C17 1.508(3)
C8 C16 1.570(3)
C8 H8 0.9800
C10 O1 1.211(2)
C10 C16 1.499(3)
C10 C11 1.508(3)
C11 C12 1.494(3)
C11 H11 0.9800
C12 C13 1.330(4)
C12 H12 0.9300
C13 C14 1.445(4)
C13 H13 0.9300
C14 C15 1.328(3)
C14 H14 0.9300
C15 C16 1.492(3)
C15 H15 0.9300
C16 H16 0.9800
C17 O2 1.192(2)
C17 O3 1.329(2)
C18 O3 1.451(3)
C18 H18A 0.9600
C18 H18B 0.9600
C18 H18C 0.9600
N1 H1 0.8600

loop_
_geom_torsion_atom_site_label_1
_geom_torsion_atom_site_label_2
_geom_torsion_atom_site_label_3
_geom_torsion_atom_site_label_4
_geom_torsion
C6 C1 C2 C3 0.2(4)
Cl1 C1 C2 C3 -179.2(2)
C1 C2 C3 C4 0.6(4)
C2 C3 C4 C5 -1.7(4)
C2 C3 C4 C7 179.1(2)
C3 C4 C5 C6 2.0(3)
C7 C4 C5 C6 -178.8(2)
C2 C1 C6 C5 0.1(4)
Cl1 C1 C6 C5 179.5(2)
C4 C5 C6 C1 -1.3(4)
C5 C4 C7 N1 1.3(3)
C3 C4 C7 N1 -179.57(19)
C5 C4 C7 C11 128.2(2)
C3 C4 C7 C11 -52.6(3)
O1 C10 C11 C12 100.1(3)
C16 C10 C11 C12 -78.9(3)
O1 C10 C11 C7 -134.8(2)
C16 C10 C11 C7 46.1(3)
N1 C7 C11 C12 76.1(2)
C4 C7 C11 C12 -50.3(2)
N1 C7 C11 C10 -48.0(2)
C4 C7 C11 C10 -174.35(17)
C10 C11 C12 C13 37.1(3)
C7 C11 C12 C13 -87.0(3)
C11 C12 C13 C14 -0.7(4)
C12 C13 C14 C15 -7.1(4)
C13 C14 C15 C16 5.0(4)
C14 C15 C16 C10 -29.9(3)
C14 C15 C16 C8 91.0(3)
O1 C10 C16 C15 -105.5(2)
C11 C10 C16 C15 73.6(2)
O1 C10 C16 C8 133.0(2)
C11 C10 C16 C8 -47.9(2)
N1 C8 C16 C15 -70.1(2)
C17 C8 C16 C15 52.9(2)
N1 C8 C16 C10 53.4(2)
C17 C8 C16 C10 176.39(17)
N1 C8 C17 O2 12.9(3)
C16 C8 C17 O2 -111.4(2)
N1 C8 C17 O3 -168.24(16)
C16 C8 C17 O3 67.5(2)
C17 C8 N1 C7 178.34(17)
C16 C8 N1 C7 -59.6(2)
C4 C7 N1 C8 -177.32(16)
C11 C7 N1 C8 56.5(2)
O2 C17 O3 C18 3.5(3)
C8 C17 O3 C18 -175.4(2)
